data_4119890
loop_
_publ_author_name
'Guoqi Zhang'
'Kalyan V. Vasudevan'
'Brian L. Scott'
'Susan K. Hanson'

_publ_section_title
;
 Understanding the Mechanisms of Cobalt-Catalyzed Hydrogenation and
 Dehydrogenation Reactions
;
_journal_name_full 'Journal of the American Chemical Society'
_journal_page_first 8668
_journal_page_last 8681
_journal_paper_doi 10.1021/ja402679a
_journal_volume 135
_journal_year 2013
_chemical_formula_sum 'C32 H39 Co N P2 Si'
_chemical_formula_weight 586.60
_chemical_name_systematic
; 
 ? 
;
_space_group_IT_number 14
_symmetry_cell_setting monoclinic
_symmetry_space_group_name_Hall '-P 2ybc'
_symmetry_space_group_name_H-M 'P 1 21/c 1'
_atom_sites_solution_hydrogens geom
_atom_sites_solution_primary direct
_atom_sites_solution_secondary difmap
_audit_creation_method SHELXL-97
_cell_angle_alpha 90.00
_cell_angle_beta 109.827(1)
_cell_angle_gamma 90.00
_cell_formula_units_Z 4
_cell_length_a 17.7545(17)
_cell_length_b 9.4067(9)
_cell_length_c 19.5299(18)
_cell_measurement_temperature 120(1)
_cell_volume 3068.4(5)
_computing_cell_refinement 'SAINT+, v. 7.66a (Bruker AXS, 2009)'
_computing_data_collection 'APEX II, v. 7.0 (Bruker AXS, 2009)'
_computing_data_reduction 'SAINT+, v. 7.66a (Bruker AXS, 2009)'
_computing_molecular_graphics 'SHELXTL, v. 6.14, (Bruker AXS, 2000)'
_computing_publication_material 'SHELXTL, v. 6.14, (Bruker AXS, 2000)'
_computing_structure_refinement 'SHELXL-97 (Sheldrick, 1997)'
_computing_structure_solution 'SHELXS-97 (Sheldrick, 1990)'
_diffrn_ambient_temperature 120(1)
_diffrn_measured_fraction_theta_full 1.000
_diffrn_measured_fraction_theta_max 0.948
_diffrn_measurement_device_type 'Bruker D8 with APEXII CCD'
_diffrn_measurement_method '\w scans'
_diffrn_radiation_monochromator graphite
_diffrn_radiation_source 'fine-focus sealed tube'
_diffrn_radiation_type MoK\a
_diffrn_radiation_wavelength 0.71073
_diffrn_reflns_av_R_equivalents 0.0493
_diffrn_reflns_av_sigmaI/netI 0.0430
_diffrn_reflns_limit_h_max 22
_diffrn_reflns_limit_h_min -23
_diffrn_reflns_limit_k_max 12
_diffrn_reflns_limit_k_min -12
_diffrn_reflns_limit_l_max 25
_diffrn_reflns_limit_l_min -25
_diffrn_reflns_number 33654
_diffrn_reflns_theta_full 25.00
_diffrn_reflns_theta_max 28.34
_diffrn_reflns_theta_min 2.14
_diffrn_standards_decay_% 0
_diffrn_standards_interval_count 0
_diffrn_standards_interval_time 0
_diffrn_standards_number 0
_exptl_absorpt_coefficient_mu 0.724
_exptl_absorpt_correction_T_max 0.9182
_exptl_absorpt_correction_T_min 0.8570
_exptl_absorpt_correction_type multi-scan
_exptl_absorpt_process_details 'SADABS v. 1 (Sheldrick, 2008)'
_exptl_crystal_colour red
_exptl_crystal_density_diffrn 1.270
_exptl_crystal_description block
_exptl_crystal_F_000 1236
_exptl_crystal_size_max 0.22
_exptl_crystal_size_mid 0.22
_exptl_crystal_size_min 0.12
_refine_diff_density_max 0.371
_refine_diff_density_min -0.334
_refine_diff_density_rms 0.062
_refine_ls_extinction_method none
_refine_ls_goodness_of_fit_ref 1.234
_refine_ls_hydrogen_treatment constr
_refine_ls_matrix_type full
_refine_ls_number_parameters 337
_refine_ls_number_reflns 7263
_refine_ls_number_restraints 0
_refine_ls_restrained_S_all 1.234
_refine_ls_R_factor_all 0.0516
_refine_ls_R_factor_gt 0.0343
_refine_ls_shift/su_max 0.001
_refine_ls_shift/su_mean 0.000
_refine_ls_structure_factor_coef Fsqd
_refine_ls_weighting_details 'calc w=1/[\s^2^(Fo^2^)+(0.0268P)^2^+0.0000P] where P=(Fo^2^+2Fc^2^)/3'
_refine_ls_weighting_scheme calc
_refine_ls_wR_factor_gt 0.0717
_refine_ls_wR_factor_ref 0.0766
_reflns_number_gt 5706
_reflns_number_total 7263
_reflns_threshold_expression >2sigma(I)
_cod_data_source_file ja402679a_si_002_1.cif
_cod_data_source_block apx1539
_cod_original_sg_symbol_H-M 'P 21/c'
_cod_database_code 4119890

loop_
_symmetry_equiv_pos_as_xyz
'x, y, z'
'-x, y+1/2, -z+1/2'
'-x, -y, -z'
'x, -y-1/2, z-1/2'

loop_
_atom_site_label
_atom_site_type_symbol
_atom_site_fract_x
_atom_site_fract_y
_atom_site_fract_z
_atom_site_U_iso_or_equiv
_atom_site_adp_type
_atom_site_occupancy
_atom_site_symmetry_multiplicity
_atom_site_calc_flag
_atom_site_refinement_flags
Co1 Co 0.236399(14) 0.88369(2) 0.147616(12) 0.01569(7) Uani 1 1 d .
P1 P 0.19014(3) 1.06457(5) 0.07435(2) 0.01633(10) Uani 1 1 d .
P2 P 0.30730(3) 0.69793(5) 0.19576(2) 0.01763(11) Uani 1 1 d .
Si1 Si 0.14326(3) 0.93973(6) 0.25443(3) 0.02175(12) Uani 1 1 d .
N1 N 0.21349(8) 0.77860(15) 0.06191(7) 0.0170(3) Uani 1 1 d .
C1 C 0.11673(10) 1.19842(18) 0.07775(10) 0.0184(4) Uani 1 1 d .
C2 C 0.12793(11) 1.27521(19) 0.14121(10) 0.0243(4) Uani 1 1 d .
H2 H 0.1741 1.2613 0.1812 0.029 Uiso 1 1 calc R
C3 C 0.07128(12) 1.3720(2) 0.14569(12) 0.0306(5) Uani 1 1 d .
H3 H 0.0794 1.4223 0.1886 0.037 Uiso 1 1 calc R
C4 C 0.00269(12) 1.3943(2) 0.08673(12) 0.0313(5) Uani 1 1 d .
H4 H -0.0354 1.4593 0.0900 0.038 Uiso 1 1 calc R
C5 C -0.00935(11) 1.3204(2) 0.02325(12) 0.0315(5) Uani 1 1 d .
H5 H -0.0555 1.3358 -0.0166 0.038 Uiso 1 1 calc R
C6 C 0.04721(11) 1.2229(2) 0.01854(10) 0.0249(4) Uani 1 1 d .
H6 H 0.0387 1.1732 -0.0246 0.030 Uiso 1 1 calc R
C7 C 0.26969(10) 1.17667(18) 0.06367(9) 0.0164(4) Uani 1 1 d .
C8 C 0.25793(11) 1.26405(18) 0.00330(9) 0.0201(4) Uani 1 1 d .
H8 H 0.2080 1.2671 -0.0331 0.024 Uiso 1 1 calc R
C9 C 0.32004(12) 1.34639(19) -0.00289(10) 0.0245(4) Uani 1 1 d .
H9 H 0.3119 1.4033 -0.0437 0.029 Uiso 1 1 calc R
C10 C 0.39413(12) 1.3440(2) 0.05156(11) 0.0302(5) Uani 1 1 d .
H10 H 0.4358 1.3992 0.0473 0.036 Uiso 1 1 calc R
C11 C 0.40631(11) 1.2595(2) 0.11232(11) 0.0294(5) Uani 1 1 d .
H11 H 0.4559 1.2587 0.1492 0.035 Uiso 1 1 calc R
C12 C 0.34446(11) 1.1762(2) 0.11813(10) 0.0232(4) Uani 1 1 d .
H12 H 0.3530 1.1191 0.1590 0.028 Uiso 1 1 calc R
C13 C 0.14431(11) 0.97796(18) -0.01349(9) 0.0205(4) Uani 1 1 d .
H13A H 0.0885 0.9565 -0.0215 0.025 Uiso 1 1 calc R
H13B H 0.1473 1.0389 -0.0526 0.025 Uiso 1 1 calc R
C14 C 0.19149(11) 0.84170(19) -0.01069(9) 0.0206(4) Uani 1 1 d .
H14A H 0.1593 0.7750 -0.0466 0.025 Uiso 1 1 calc R
H14B H 0.2395 0.8625 -0.0221 0.025 Uiso 1 1 calc R
C15 C 0.24014(11) 0.63233(18) 0.05789(9) 0.0202(4) Uani 1 1 d .
H15A H 0.2883 0.6328 0.0449 0.024 Uiso 1 1 calc R
H15B H 0.1990 0.5803 0.0207 0.024 Uiso 1 1 calc R
C16 C 0.25701(11) 0.56033(19) 0.13111(9) 0.0209(4) Uani 1 1 d .
H16A H 0.2913 0.4780 0.1357 0.025 Uiso 1 1 calc R
H16B H 0.2077 0.5309 0.1380 0.025 Uiso 1 1 calc R
C17 C 0.40713(10) 0.69612(19) 0.18726(9) 0.0174(4) Uani 1 1 d .
C18 C 0.42771(11) 0.7997(2) 0.14604(10) 0.0232(4) Uani 1 1 d .
H18 H 0.3924 0.8737 0.1261 0.028 Uiso 1 1 calc R
C19 C 0.50056(11) 0.7937(2) 0.13438(11) 0.0284(5) Uani 1 1 d .
H19 H 0.5140 0.8641 0.1071 0.034 Uiso 1 1 calc R
C20 C 0.55299(11) 0.6835(2) 0.16315(10) 0.0263(4) Uani 1 1 d .
H20 H 0.6016 0.6794 0.1551 0.032 Uiso 1 1 calc R
C21 C 0.53332(11) 0.5793(2) 0.20395(10) 0.0247(4) Uani 1 1 d .
H21 H 0.5687 0.5049 0.2232 0.030 Uiso 1 1 calc R
C22 C 0.46100(10) 0.58535(19) 0.21618(9) 0.0208(4) Uani 1 1 d .
H22 H 0.4482 0.5151 0.2439 0.025 Uiso 1 1 calc R
C23 C 0.32732(10) 0.6238(2) 0.28640(10) 0.0203(4) Uani 1 1 d .
C24 C 0.29368(11) 0.4953(2) 0.29745(10) 0.0254(4) Uani 1 1 d .
H24 H 0.2613 0.4441 0.2576 0.030 Uiso 1 1 calc R
C25 C 0.30788(12) 0.4434(2) 0.36686(11) 0.0306(5) Uani 1 1 d .
H25 H 0.2845 0.3583 0.3734 0.037 Uiso 1 1 calc R
C26 C 0.35639(12) 0.5168(2) 0.42646(11) 0.0309(5) Uani 1 1 d .
H26 H 0.3665 0.4807 0.4731 0.037 Uiso 1 1 calc R
C27 C 0.39025(12) 0.6448(2) 0.41673(10) 0.0304(5) Uani 1 1 d .
H27 H 0.4229 0.6950 0.4569 0.037 Uiso 1 1 calc R
C28 C 0.37544(10) 0.6981(2) 0.34708(10) 0.0241(4) Uani 1 1 d .
H28 H 0.3979 0.7843 0.3409 0.029 Uiso 1 1 calc R
C29 C 0.23970(10) 0.9779(2) 0.24014(9) 0.0204(4) Uani 1 1 d .
H29A H 0.2841 0.9413 0.2805 0.024 Uiso 1 1 calc R
H29B H 0.2467 1.0797 0.2369 0.024 Uiso 1 1 calc R
C30 C 0.14558(12) 0.7594(2) 0.29548(11) 0.0356(5) Uani 1 1 d .
H30A H 0.1453 0.6880 0.2603 0.053 Uiso 1 1 calc R
H30B H 0.0994 0.7477 0.3099 0.053 Uiso 1 1 calc R
H30C H 0.1932 0.7499 0.3373 0.053 Uiso 1 1 calc R
C31 C 0.12487(14) 1.0764(2) 0.31743(12) 0.0421(6) Uani 1 1 d .
H31A H 0.1595 1.0580 0.3663 0.063 Uiso 1 1 calc R
H31B H 0.0701 1.0712 0.3152 0.063 Uiso 1 1 calc R
H31C H 0.1357 1.1695 0.3029 0.063 Uiso 1 1 calc R
C32 C 0.05202(11) 0.9367(2) 0.17065(10) 0.0338(5) Uani 1 1 d .
H32A H 0.0400 1.0315 0.1519 0.051 Uiso 1 1 calc R
H32B H 0.0075 0.8999 0.1825 0.051 Uiso 1 1 calc R
H32C H 0.0617 0.8771 0.1346 0.051 Uiso 1 1 calc R

loop_
_atom_site_aniso_label
_atom_site_aniso_U_11
_atom_site_aniso_U_22
_atom_site_aniso_U_33
_atom_site_aniso_U_23
_atom_site_aniso_U_13
_atom_site_aniso_U_12
Co1 0.01623(13) 0.01637(13) 0.01414(12) 0.00015(10) 0.00474(10) 0.00025(10)
P1 0.0154(2) 0.0165(2) 0.0158(2) 0.00019(18) 0.00365(18) -0.00091(18)
P2 0.0174(2) 0.0178(2) 0.0180(2) 0.00244(19) 0.00644(19) 0.00078(19)
Si1 0.0209(3) 0.0294(3) 0.0155(3) -0.0015(2) 0.0068(2) -0.0001(2)
N1 0.0176(8) 0.0154(8) 0.0169(8) 0.0002(6) 0.0044(6) 0.0004(6)
C1 0.0153(9) 0.0151(9) 0.0253(10) 0.0029(7) 0.0078(8) -0.0033(7)
C2 0.0227(10) 0.0211(10) 0.0277(11) -0.0012(8) 0.0067(8) -0.0008(8)
C3 0.0323(11) 0.0243(11) 0.0390(12) -0.0055(9) 0.0170(10) -0.0008(9)
C4 0.0237(10) 0.0254(11) 0.0490(14) 0.0026(10) 0.0177(10) 0.0045(9)
C5 0.0189(10) 0.0339(12) 0.0386(12) 0.0062(10) 0.0058(9) 0.0033(9)
C6 0.0214(10) 0.0251(11) 0.0263(10) 0.0003(8) 0.0058(8) 0.0001(8)
C7 0.0172(9) 0.0130(9) 0.0200(9) -0.0033(7) 0.0076(7) 0.0003(7)
C8 0.0218(9) 0.0203(10) 0.0189(9) -0.0020(8) 0.0077(8) 0.0010(8)
C9 0.0332(11) 0.0188(10) 0.0267(10) -0.0012(8) 0.0169(9) -0.0011(8)
C10 0.0250(11) 0.0267(11) 0.0449(13) -0.0034(10) 0.0198(10) -0.0061(9)
C11 0.0173(10) 0.0269(11) 0.0403(12) 0.0008(9) 0.0050(9) -0.0021(8)
C12 0.0206(10) 0.0209(10) 0.0259(10) 0.0021(8) 0.0051(8) 0.0012(8)
C13 0.0220(10) 0.0197(10) 0.0162(9) 0.0021(7) 0.0017(8) -0.0018(8)
C14 0.0247(10) 0.0200(10) 0.0169(9) -0.0014(7) 0.0067(8) -0.0032(8)
C15 0.0200(9) 0.0188(10) 0.0208(9) -0.0033(8) 0.0055(8) -0.0006(8)
C16 0.0188(9) 0.0175(9) 0.0259(10) 0.0009(8) 0.0069(8) -0.0002(7)
C17 0.0159(9) 0.0202(10) 0.0155(9) -0.0021(7) 0.0046(7) -0.0001(7)
C18 0.0216(10) 0.0231(10) 0.0245(10) 0.0027(8) 0.0076(8) 0.0014(8)
C19 0.0259(11) 0.0301(11) 0.0318(11) 0.0038(9) 0.0133(9) -0.0043(9)
C20 0.0177(10) 0.0344(12) 0.0278(11) -0.0052(9) 0.0091(8) -0.0022(8)
C21 0.0202(10) 0.0277(11) 0.0232(10) -0.0027(8) 0.0033(8) 0.0045(8)
C22 0.0215(10) 0.0215(10) 0.0187(9) 0.0005(7) 0.0057(8) -0.0006(8)
C23 0.0182(9) 0.0248(10) 0.0205(9) 0.0055(8) 0.0101(8) 0.0067(8)
C24 0.0267(10) 0.0252(11) 0.0266(11) 0.0045(8) 0.0121(9) 0.0037(8)
C25 0.0333(12) 0.0286(11) 0.0381(12) 0.0134(10) 0.0229(10) 0.0082(9)
C26 0.0327(12) 0.0402(13) 0.0255(11) 0.0160(9) 0.0174(9) 0.0150(10)
C27 0.0265(11) 0.0432(13) 0.0220(10) 0.0038(9) 0.0087(9) 0.0085(9)
C28 0.0205(10) 0.0278(11) 0.0251(10) 0.0052(8) 0.0090(8) 0.0031(8)
C29 0.0199(9) 0.0226(10) 0.0166(9) -0.0004(7) 0.0036(8) 0.0003(8)
C30 0.0333(12) 0.0446(14) 0.0341(12) 0.0117(10) 0.0183(10) 0.0033(10)
C31 0.0435(14) 0.0489(15) 0.0420(14) -0.0140(11) 0.0251(11) -0.0031(11)
C32 0.0221(11) 0.0505(14) 0.0259(11) 0.0075(10) 0.0043(9) -0.0089(10)

loop_
_atom_type_symbol
_atom_type_description
_atom_type_scat_dispersion_real
_atom_type_scat_dispersion_imag
_atom_type_scat_source
C C 0.0033 0.0016 'International Tables Vol C Tables 4.2.6.8 and 6.1.1.4'
H H 0.0000 0.0000 'International Tables Vol C Tables 4.2.6.8 and 6.1.1.4'
N N 0.0061 0.0033 'International Tables Vol C Tables 4.2.6.8 and 6.1.1.4'
Si Si 0.0817 0.0704 'International Tables Vol C Tables 4.2.6.8 and 6.1.1.4'
P P 0.1023 0.0942 'International Tables Vol C Tables 4.2.6.8 and 6.1.1.4'
Co Co 0.3494 0.9721 'International Tables Vol C Tables 4.2.6.8 and 6.1.1.4'

loop_
_geom_angle_atom_site_label_1
_geom_angle_atom_site_label_2
_geom_angle_atom_site_label_3
_geom_angle
N1 Co1 C29 167.96(7)
N1 Co1 P2 83.11(4)
C29 Co1 P2 97.51(5)
N1 Co1 P1 84.63(4)
C29 Co1 P1 97.78(6)
P2 Co1 P1 159.93(2)
C13 P1 C1 104.22(8)
C13 P1 C7 105.40(8)
C1 P1 C7 101.21(8)
C13 P1 Co1 102.47(6)
C1 P1 Co1 128.57(6)
C7 P1 Co1 112.84(6)
C16 P2 C23 106.88(8)
C16 P2 C17 101.10(8)
C23 P2 C17 102.02(8)
C16 P2 Co1 101.31(6)
C23 P2 Co1 128.45(6)
C17 P2 Co1 113.82(6)
C29 Si1 C30 110.60(9)
C29 Si1 C32 116.07(8)
C30 Si1 C32 104.32(10)
C29 Si1 C31 109.79(9)
C30 Si1 C31 108.81(10)
C32 Si1 C31 106.93(10)
C14 N1 C15 108.30(13)
C14 N1 Co1 124.04(11)
C15 N1 Co1 124.69(11)
C2 C1 C6 118.19(17)
C2 C1 P1 120.13(13)
C6 C1 P1 121.64(14)
C3 C2 C1 120.81(18)
C4 C3 C2 120.20(19)
C5 C4 C3 119.99(19)
C4 C5 C6 120.03(19)
C5 C6 C1 120.77(18)
C8 C7 C12 118.63(16)
C8 C7 P1 122.43(13)
C12 C7 P1 118.94(14)
C9 C8 C7 120.54(17)
C10 C9 C8 120.07(18)
C11 C10 C9 120.03(18)
C10 C11 C12 119.87(18)
C11 C12 C7 120.85(18)
C14 C13 P1 106.15(11)
N1 C14 C13 109.83(14)
N1 C15 C16 109.43(14)
C15 C16 P2 103.31(12)
C18 C17 C22 118.60(16)
C18 C17 P2 119.85(13)
C22 C17 P2 121.32(14)
C17 C18 C19 120.62(18)
C20 C19 C18 120.08(18)
C19 C20 C21 120.08(18)
C20 C21 C22 120.05(18)
C21 C22 C17 120.58(17)
C28 C23 C24 118.31(17)
C28 C23 P2 119.76(14)
C24 C23 P2 121.90(14)
C25 C24 C23 120.79(19)
C24 C25 C26 120.45(19)
C25 C26 C27 119.70(18)
C28 C27 C26 120.04(19)
C27 C28 C23 120.71(18)
Si1 C29 Co1 107.70(8)

loop_
_geom_bond_atom_site_label_1
_geom_bond_atom_site_label_2
_geom_bond_distance
Co1 N1 1.8662(14)
Co1 C29 1.9956(17)
Co1 P2 2.1724(5)
Co1 P1 2.1954(5)
P1 C13 1.8226(17)
P1 C1 1.8294(18)
P1 C7 1.8304(18)
P2 C16 1.8172(18)
P2 C23 1.8220(18)
P2 C17 1.8355(17)
Si1 C29 1.8608(18)
Si1 C30 1.871(2)
Si1 C32 1.8720(19)
Si1 C31 1.883(2)
N1 C14 1.463(2)
N1 C15 1.466(2)
C1 C2 1.389(2)
C1 C6 1.395(2)
C2 C3 1.381(3)
C3 C4 1.379(3)
C4 C5 1.373(3)
C5 C6 1.386(3)
C7 C8 1.394(2)
C7 C12 1.391(2)
C8 C9 1.386(2)
C9 C10 1.383(3)
C10 C11 1.383(3)
C11 C12 1.385(3)
C13 C14 1.522(2)
C15 C16 1.517(2)
C17 C18 1.389(2)
C17 C22 1.398(2)
C18 C19 1.388(3)
C19 C20 1.379(3)
C20 C21 1.381(3)
C21 C22 1.385(2)
C23 C28 1.391(2)
C23 C24 1.397(3)
C24 C25 1.381(3)
C25 C26 1.376(3)
C26 C27 1.387(3)
C27 C28 1.388(2)
